data_7004626
loop_
_publ_author_name
'Lan, Ya-Qian'
'Li, Shun-Li'
'Fu, Yao-Mei'
'Xu, Yan-Hong'
'Li, Lu'
'Su, Zhong-Min'
'Fu, Qiang'

_publ_section_title
;
 d10-Metal coordination polymers based on analogue di(pyridyl)imidazole
 derivatives and 4,4&#x2032;-oxydibenzoic acid: influence of flexible
 and angular characters of neutral ligands on structural diversity
;
_journal_issue 47
_journal_name_full 'Dalton Transactions'
_journal_page_first 6796
_journal_page_last 6807
_journal_paper_doi 10.1039/b809336a
_journal_year 2008
_chemical_formula_sum 'C48 H52 N6 O18 Zn2'
_chemical_formula_weight 1131.70
_chemical_name_systematic
;
?
;
_space_group_IT_number 14
_symmetry_cell_setting monoclinic
_symmetry_space_group_name_Hall '-P 2yn'
_symmetry_space_group_name_H-M 'P 1 21/n 1'
_atom_sites_solution_hydrogens geom
_atom_sites_solution_primary direct
_atom_sites_solution_secondary difmap
_audit_creation_method SHELXL-97
_cell_angle_alpha 90.00
_cell_angle_beta 92.439(3)
_cell_angle_gamma 90.00
_cell_formula_units_Z 4
_cell_length_a 17.309(3)
_cell_length_b 16.441(2)
_cell_length_c 18.128(3)
_cell_measurement_temperature 293(2)
_cell_measurement_theta_max 26.43
_cell_measurement_theta_min 1.59
_cell_volume 5154.1(14)
_computing_cell_refinement 'SMART (Bruker, 1997)'
_computing_data_collection 'SMART (Bruker, 1997)'
_computing_data_reduction SAINT
_computing_molecular_graphics 'SHELXTL-PLUS (Sheldrick, 1990)'
_computing_publication_material SHELXL-97
_computing_structure_refinement 'SHELXL-97 (Sheldrick, 1997)'
_computing_structure_solution 'SHELXS-97(Sheldrick, 1997)'
_diffrn_ambient_temperature 293(2)
_diffrn_measured_fraction_theta_full 0.972
_diffrn_measured_fraction_theta_max 0.965
_diffrn_measurement_device_type 'Bruker APEX CCD area-detector'
_diffrn_measurement_method '\w scans'
_diffrn_radiation_monochromator graphite
_diffrn_radiation_source 'fine-focus sealed tube'
_diffrn_radiation_type MoK\a
_diffrn_radiation_wavelength 0.71069
_diffrn_reflns_av_R_equivalents 0.0454
_diffrn_reflns_av_sigmaI/netI 0.0578
_diffrn_reflns_limit_h_max 20
_diffrn_reflns_limit_h_min -21
_diffrn_reflns_limit_k_max 18
_diffrn_reflns_limit_k_min -20
_diffrn_reflns_limit_l_max 22
_diffrn_reflns_limit_l_min -11
_diffrn_reflns_number 27392
_diffrn_reflns_theta_full 25.00
_diffrn_reflns_theta_max 26.43
_diffrn_reflns_theta_min 1.59
_diffrn_standards_number 0
_exptl_absorpt_coefficient_mu 1.009
_exptl_absorpt_correction_T_max 0.769
_exptl_absorpt_correction_T_min 0.754
_exptl_absorpt_correction_type multi-scan
_exptl_absorpt_process_details 'SADABS(Sheldrick, 1996)'
_exptl_crystal_colour colorless
_exptl_crystal_density_diffrn 1.458
_exptl_crystal_density_method 'not measured'
_exptl_crystal_description block
_exptl_crystal_F_000 2344
_exptl_crystal_size_max 0.29
_exptl_crystal_size_mid 0.27
_exptl_crystal_size_min 0.26
_refine_diff_density_max 1.019
_refine_diff_density_min -0.482
_refine_diff_density_rms 0.075
_refine_ls_extinction_method none
_refine_ls_goodness_of_fit_ref 1.017
_refine_ls_hydrogen_treatment mixed
_refine_ls_matrix_type full
_refine_ls_number_parameters 715
_refine_ls_number_reflns 10240
_refine_ls_number_restraints 26
_refine_ls_restrained_S_all 1.015
_refine_ls_R_factor_all 0.0868
_refine_ls_R_factor_gt 0.0584
_refine_ls_shift/su_max 0.000
_refine_ls_shift/su_mean 0.000
_refine_ls_structure_factor_coef Fsqd
_refine_ls_weighting_details 'calc w=1/[\s^2^(Fo^2^)+(0.0718P)^2^+4.5564P] where P=(Fo^2^+2Fc^2^)/3'
_refine_ls_weighting_scheme calc
_refine_ls_wR_factor_gt 0.1421
_refine_ls_wR_factor_ref 0.1572
_reflns_number_gt 6957
_reflns_number_total 10240
_reflns_threshold_expression >2sigma(I)
_cod_data_source_file b809336a.txt
_cod_data_source_block 3
_cod_depositor_comments
;
The following automatic conversions were performed:
'_symmetry_cell_setting' value 'Monoclinic' changed to 'monoclinic'
according to '/home/saulius/struct/CIF-dictionaries/cif_core.dic'
dictionary named 'cif_core.dic' version 2.4.1 from 2010-06-29.

Automatic conversion script
Id: cif_fix_enum 1527 2010-12-29 10:47:43Z saulius 
;
_cod_original_cell_volume 5154.1(13)
_cod_original_sg_symbol_H-M P21/n
_cod_database_code 7004626

loop_
_symmetry_equiv_pos_as_xyz
'x, y, z'
'-x+1/2, y+1/2, -z+1/2'
'-x, -y, -z'
'x-1/2, -y-1/2, z-1/2'

loop_
_atom_site_label
_atom_site_type_symbol
_atom_site_fract_x
_atom_site_fract_y
_atom_site_fract_z
_atom_site_U_iso_or_equiv
_atom_site_adp_type
_atom_site_occupancy
_atom_site_symmetry_multiplicity
_atom_site_calc_flag
_atom_site_refinement_flags
_atom_site_disorder_assembly
_atom_site_disorder_group
Zn1 Zn 0.27597(3) 0.50093(3) 0.77244(3) 0.04213(14) Uani 1 1 d . . .
Zn2 Zn 0.29169(3) -0.00625(3) 0.20914(2) 0.03965(14) Uani 1 1 d . . .
O10 O -0.18637(17) -0.51630(18) 0.59543(16) 0.0520(7) Uani 1 1 d . . .
N6 N 0.25581(17) 0.20018(18) 0.32783(16) 0.0349(7) Uani 1 1 d . . .
O8 O -0.00044(19) -0.36644(19) 0.33179(15) 0.0596(9) Uani 1 1 d . . .
N3 N 0.25233(18) 0.28462(19) 0.66326(16) 0.0371(7) Uani 1 1 d . . .
O9 O -0.13614(18) -0.40861(18) 0.65063(16) 0.0535(7) Uani 1 1 d . . .
O7 O 0.18965(18) -0.07397(17) 0.20646(16) 0.0520(7) Uani 1 1 d . . .
N5 N 0.38405(18) 0.03364(19) 0.27827(17) 0.0376(7) Uani 1 1 d . . .
O5 O 0.49025(19) 0.61755(19) 1.16962(16) 0.0604(9) Uani 1 1 d . . .
C17 C 0.2843(2) 0.3551(2) 0.68756(19) 0.0335(8) Uani 1 1 d . . .
O6 O 0.26470(19) -0.0991(2) 0.30263(19) 0.0640(9) Uani 1 1 d . . .
O2 O 0.2819(2) 0.4728(2) 0.90109(19) 0.0730(10) Uani 1 1 d . . .
C48 C -0.1439(2) -0.4530(2) 0.5944(2) 0.0425(9) Uani 1 1 d . . .
C25 C 0.2641(3) 0.2100(2) 0.4649(2) 0.0447(10) Uani 1 1 d . . .
H25A H 0.3064 0.1725 0.4753 0.054 Uiso 1 1 calc R . .
H25B H 0.2165 0.1788 0.4614 0.054 Uiso 1 1 calc R . .
C26 C 0.2759(2) 0.2523(2) 0.39199(19) 0.0381(8) Uani 1 1 d . . .
H26A H 0.2443 0.3011 0.3893 0.046 Uiso 1 1 calc R . .
H26B H 0.3296 0.2688 0.3900 0.046 Uiso 1 1 calc R . .
N2 N 0.36715(19) 0.4663(2) 0.70513(19) 0.0443(8) Uani 1 1 d . . .
O1 O 0.34829(19) 0.5650(2) 0.84456(17) 0.0636(9) Uani 1 1 d . . .
N1 N 0.24076(18) 0.3883(2) 0.73853(16) 0.0385(7) Uani 1 1 d . . .
C29 C 0.2922(2) 0.1345(2) 0.30074(18) 0.0320(8) Uani 1 1 d . . .
C16 C 0.1860(2) 0.2724(3) 0.7008(2) 0.0442(9) Uani 1 1 d . . .
H16 H 0.1523 0.2285 0.6958 0.053 Uiso 1 1 calc R . .
N4 N 0.24824(18) 0.10131(19) 0.24682(17) 0.0372(7) Uani 1 1 d . . .
C23 C 0.2743(2) 0.2311(2) 0.60221(18) 0.0365(8) Uani 1 1 d . . .
H23A H 0.2448 0.1810 0.6039 0.044 Uiso 1 1 calc R . .
H23B H 0.3287 0.2173 0.6086 0.044 Uiso 1 1 calc R . .
C30 C 0.3692(2) 0.1008(2) 0.31898(19) 0.0351(8) Uani 1 1 d . . .
C35 C 0.2042(2) -0.1125(2) 0.2657(2) 0.0441(10) Uani 1 1 d . . .
C36 C 0.1487(2) -0.1759(2) 0.2895(2) 0.0392(9) Uani 1 1 d . . .
C11 C 0.6369(2) 0.8150(2) 1.2048(2) 0.0449(10) Uani 1 1 d . . .
C5 C 0.4551(2) 0.5973(3) 1.1020(2) 0.0469(10) Uani 1 1 d . . .
C1 C 0.3326(3) 0.5264(3) 0.9027(3) 0.0515(11) Uani 1 1 d . . .
C39 C 0.0488(2) -0.3000(2) 0.3242(2) 0.0457(10) Uani 1 1 d . . .
C42 C -0.0306(2) -0.3859(2) 0.3988(2) 0.0449(10) Uani 1 1 d . . .
C31 C 0.4242(2) 0.1311(3) 0.3690(2) 0.0455(10) Uani 1 1 d . . .
H31 H 0.4135 0.1764 0.3975 0.055 Uiso 1 1 calc R . .
C38 C 0.0265(2) -0.2448(3) 0.2700(2) 0.0495(10) Uani 1 1 d . . .
H38 H -0.0218 -0.2487 0.2458 0.059 Uiso 1 1 calc R . .
C44 C -0.1134(3) -0.4760(3) 0.4617(2) 0.0522(11) Uani 1 1 d . . .
H44 H -0.1450 -0.5219 0.4611 0.063 Uiso 1 1 calc R . .
C24 C 0.2600(2) 0.2709(2) 0.52759(19) 0.0421(9) Uani 1 1 d . . .
H24A H 0.2983 0.3132 0.5212 0.051 Uiso 1 1 calc R . .
H24B H 0.2094 0.2963 0.5258 0.051 Uiso 1 1 calc R . .
C8 C 0.5389(2) 0.6848(3) 1.1766(2) 0.0468(10) Uani 1 1 d . . .
C18 C 0.3570(2) 0.3950(2) 0.66881(19) 0.0362(8) Uani 1 1 d . . .
C28 C 0.1823(2) 0.1468(3) 0.2391(2) 0.0498(10) Uani 1 1 d . . .
H28 H 0.1413 0.1369 0.2055 0.060 Uiso 1 1 calc R . .
C2 C 0.3759(2) 0.5493(2) 0.9727(2) 0.0425(9) Uani 1 1 d . . .
C37 C 0.0769(2) -0.1839(3) 0.2525(2) 0.0480(10) Uani 1 1 d . . .
H37 H 0.0628 -0.1474 0.2151 0.058 Uiso 1 1 calc R . .
C43 C -0.0773(3) -0.4537(3) 0.3979(3) 0.0581(12) Uani 1 1 d . . .
H43 H -0.0845 -0.4843 0.3550 0.070 Uiso 1 1 calc R . .
C12 C 0.5705(2) 0.8054(3) 1.2435(2) 0.0492(10) Uani 1 1 d . . .
H12 H 0.5590 0.8432 1.2796 0.059 Uiso 1 1 calc R . .
C13 C 0.5208(2) 0.7413(3) 1.2298(2) 0.0515(11) Uani 1 1 d . . .
H13 H 0.4759 0.7360 1.2559 0.062 Uiso 1 1 calc R . .
C4 C 0.4657(3) 0.6382(3) 1.0378(2) 0.0566(12) Uani 1 1 d . . .
H4 H 0.4989 0.6826 1.0373 0.068 Uiso 1 1 calc R . .
C46 C -0.0191(3) -0.3415(3) 0.4626(2) 0.0542(12) Uani 1 1 d . . .
H46 H 0.0131 -0.2962 0.4635 0.065 Uiso 1 1 calc R . .
C33 C 0.5106(3) 0.0274(3) 0.3339(3) 0.0553(11) Uani 1 1 d . . .
H33 H 0.5585 0.0017 0.3380 0.066 Uiso 1 1 calc R . .
C19 C 0.4125(2) 0.3655(3) 0.6239(2) 0.0492(10) Uani 1 1 d . . .
H19 H 0.4050 0.3164 0.5991 0.059 Uiso 1 1 calc R . .
C47 C -0.1034(2) -0.4314(2) 0.5261(2) 0.0403(9) Uani 1 1 d . . .
C41 C 0.1686(2) -0.2311(3) 0.3451(2) 0.0480(10) Uani 1 1 d . . .
H41 H 0.2159 -0.2259 0.3710 0.058 Uiso 1 1 calc R . .
C10 C 0.6535(2) 0.7577(3) 1.1514(2) 0.0525(11) Uani 1 1 d . . .
H10 H 0.6977 0.7638 1.1244 0.063 Uiso 1 1 calc R . .
C34 C 0.4532(2) -0.0009(3) 0.2848(3) 0.0487(10) Uani 1 1 d . . .
H34 H 0.4636 -0.0456 0.2554 0.058 Uiso 1 1 calc R . .
C27 C 0.1865(2) 0.2090(3) 0.2886(2) 0.0453(10) Uani 1 1 d . . .
H27 H 0.1498 0.2494 0.2947 0.054 Uiso 1 1 calc R . .
C40 C 0.1189(3) -0.2938(3) 0.3625(2) 0.0515(11) Uani 1 1 d . . .
H40 H 0.1327 -0.3310 0.3993 0.062 Uiso 1 1 calc R . .
C20 C 0.4797(3) 0.4096(3) 0.6160(3) 0.0617(13) Uani 1 1 d . . .
H20 H 0.5175 0.3910 0.5852 0.074 Uiso 1 1 calc R . .
C9 C 0.6055(3) 0.6916(3) 1.1377(3) 0.0536(11) Uani 1 1 d . . .
H9 H 0.6178 0.6525 1.1030 0.064 Uiso 1 1 calc R . .
C6 C 0.4040(3) 0.5328(3) 1.1029(3) 0.0614(13) Uani 1 1 d . . .
H6 H 0.3960 0.5055 1.1469 0.074 Uiso 1 1 calc R . .
C45 C -0.0560(3) -0.3649(3) 0.5257(2) 0.0507(10) Uani 1 1 d . . .
H45 H -0.0484 -0.3347 0.5688 0.061 Uiso 1 1 calc R . .
C32 C 0.4954(3) 0.0935(3) 0.3761(2) 0.0546(11) Uani 1 1 d . . .
H32 H 0.5330 0.1133 0.4097 0.066 Uiso 1 1 calc R . .
C15 C 0.1793(2) 0.3376(3) 0.7469(2) 0.0480(10) Uani 1 1 d . . .
H15 H 0.1394 0.3460 0.7788 0.058 Uiso 1 1 calc R . .
C3 C 0.4269(3) 0.6133(3) 0.9729(2) 0.0568(12) Uani 1 1 d . . .
H3 H 0.4356 0.6404 0.9290 0.068 Uiso 1 1 calc R . .
C22 C 0.4325(3) 0.5068(3) 0.6984(3) 0.0630(13) Uani 1 1 d . . .
H22 H 0.4398 0.5548 0.7250 0.076 Uiso 1 1 calc R . .
C21 C 0.4897(3) 0.4812(3) 0.6542(3) 0.0708(15) Uani 1 1 d . . .
H21 H 0.5346 0.5117 0.6500 0.085 Uiso 1 1 calc R . .
C7 C 0.3651(3) 0.5091(3) 1.0388(3) 0.0604(13) Uani 1 1 d . . .
H7 H 0.3310 0.4654 1.0398 0.072 Uiso 1 1 calc R . .
C14 C 0.6913(3) 0.8838(3) 1.2229(3) 0.0527(11) Uani 1 1 d . . .
O3 O 0.67600(18) 0.93173(18) 1.2741(2) 0.0626(9) Uani 1 1 d . . .
O1W O 0.1219(2) -0.0836(2) 0.0604(2) 0.0711(9) Uani 1 1 d D . .
O4 O 0.7510(2) 0.8930(2) 1.1879(2) 0.0758(10) Uani 1 1 d . . .
O2W O 0.4894(2) 0.2949(2) 0.4588(2) 0.0803(11) Uani 1 1 d D . .
O6W O 0.6421(3) 0.3137(3) 0.4040(4) 0.1219(19) Uani 1 1 d D . .
O3W O 0.3664(3) -0.0988(3) 0.4297(2) 0.0946(13) Uani 1 1 d D . .
O4W O 0.1331(3) 0.5397(3) 0.9716(3) 0.0915(13) Uani 1 1 d D . .
O5W O 0.5190(3) 0.8350(3) 1.4351(2) 0.0868(12) Uani 1 1 d D . .
O7W O 0.2016(4) 0.3319(3) 0.9499(3) 0.1261(19) Uani 1 1 d D . .
O8W O 0.1689(3) 0.0732(5) 0.0289(5) 0.187(4) Uani 1 1 d D . .
H2B H 0.528(4) 0.305(7) 0.437(6) 0.281 Uiso 1 1 d D . .
H1B H 0.154(6) -0.084(7) 0.093(5) 0.281 Uiso 1 1 d D . .
H1A H 0.112(6) -0.041(4) 0.040(6) 0.281 Uiso 1 1 d D . .
H8A H 0.181(7) 0.068(6) -0.013(2) 0.281 Uiso 1 1 d D . .
H3A H 0.394(6) -0.137(5) 0.421(7) 0.281 Uiso 1 1 d D . .
H3B H 0.327(4) -0.094(7) 0.406(6) 0.281 Uiso 1 1 d D . .
H8B H 0.204(5) 0.078(9) 0.060(4) 0.281 Uiso 1 1 d D . .
H5B H 0.549(6) 0.870(5) 1.448(7) 0.281 Uiso 1 1 d D . .
H4A H 0.125(8) 0.506(6) 1.003(6) 0.281 Uiso 1 1 d D . .
H4B H 0.165(6) 0.530(8) 0.942(6) 0.281 Uiso 1 1 d D . .
H5A H 0.514(7) 0.797(5) 1.462(6) 0.281 Uiso 1 1 d D . .
H7B H 0.227(7) 0.367(5) 0.932(6) 0.281 Uiso 1 1 d D . .
H7A H 0.182(7) 0.341(7) 0.988(4) 0.281 Uiso 1 1 d D . .
H2A H 0.453(4) 0.325(6) 0.454(7) 0.281 Uiso 1 1 d D . .
H6A H 0.658(4) 0.268(3) 0.412(7) 0.281 Uiso 1 1 d D . .
H6B H 0.665(6) 0.341(5) 0.375(6) 0.281 Uiso 1 1 d D . .

loop_
_atom_site_aniso_label
_atom_site_aniso_U_11
_atom_site_aniso_U_22
_atom_site_aniso_U_33
_atom_site_aniso_U_23
_atom_site_aniso_U_13
_atom_site_aniso_U_12
Zn1 0.0420(3) 0.0390(3) 0.0452(3) -0.01022(19) 0.00062(19) 0.0035(2)
Zn2 0.0439(3) 0.0384(3) 0.0374(2) -0.00985(18) 0.01040(19) -0.0073(2)
O10 0.0555(18) 0.0526(18) 0.0491(18) 0.0142(13) 0.0155(14) -0.0048(14)
N6 0.0368(17) 0.0356(17) 0.0322(16) -0.0078(12) 0.0022(13) 0.0019(13)
O8 0.081(2) 0.0576(19) 0.0421(16) -0.0054(14) 0.0281(15) -0.0302(16)
N3 0.0438(18) 0.0383(17) 0.0297(16) -0.0049(13) 0.0068(13) -0.0034(14)
O9 0.066(2) 0.0533(18) 0.0429(17) 0.0075(14) 0.0178(14) 0.0038(15)
O7 0.068(2) 0.0449(17) 0.0445(17) 0.0046(13) 0.0146(14) -0.0152(14)
N5 0.0384(18) 0.0361(17) 0.0389(18) 0.0001(13) 0.0080(13) -0.0012(14)
O5 0.072(2) 0.060(2) 0.0479(17) 0.0097(14) -0.0153(15) -0.0294(16)
C17 0.0330(19) 0.036(2) 0.0309(18) -0.0042(15) 0.0005(14) 0.0010(15)
O6 0.053(2) 0.065(2) 0.074(2) 0.0090(17) -0.0011(16) -0.0192(16)
O2 0.092(3) 0.051(2) 0.074(2) -0.0160(17) -0.0270(19) -0.0119(19)
C48 0.041(2) 0.042(2) 0.046(2) 0.0153(18) 0.0116(17) 0.0103(18)
C25 0.062(3) 0.039(2) 0.033(2) -0.0068(16) 0.0055(18) -0.0032(19)
C26 0.050(2) 0.0319(19) 0.0324(19) -0.0063(15) 0.0030(16) -0.0025(17)
N2 0.0387(19) 0.0397(18) 0.055(2) -0.0057(16) 0.0080(15) -0.0047(15)
O1 0.061(2) 0.084(2) 0.0452(18) -0.0097(17) -0.0051(15) 0.0101(17)
N1 0.0359(17) 0.0467(19) 0.0330(17) -0.0116(14) 0.0038(13) -0.0014(14)
C29 0.037(2) 0.0321(19) 0.0269(17) -0.0031(14) 0.0043(14) -0.0020(15)
C16 0.040(2) 0.050(2) 0.044(2) -0.0041(18) 0.0094(17) -0.0109(18)
N4 0.0364(17) 0.0399(18) 0.0354(17) -0.0084(13) 0.0034(13) -0.0023(14)
C23 0.049(2) 0.0312(19) 0.0298(18) -0.0027(14) 0.0056(16) -0.0005(16)
C30 0.038(2) 0.037(2) 0.0308(18) -0.0010(15) 0.0057(15) -0.0047(16)
C35 0.043(2) 0.036(2) 0.055(3) -0.0091(19) 0.0185(19) -0.0023(18)
C36 0.039(2) 0.039(2) 0.041(2) -0.0003(16) 0.0142(16) -0.0015(17)
C11 0.036(2) 0.040(2) 0.057(3) 0.0029(18) -0.0109(18) -0.0021(17)
C5 0.048(2) 0.048(2) 0.043(2) 0.0018(18) -0.0108(18) -0.0080(19)
C1 0.058(3) 0.045(2) 0.051(3) -0.015(2) -0.008(2) 0.020(2)
C39 0.052(3) 0.043(2) 0.044(2) -0.0074(18) 0.0239(19) -0.0093(19)
C42 0.050(2) 0.046(2) 0.040(2) 0.0008(17) 0.0169(18) -0.0052(19)
C31 0.043(2) 0.050(2) 0.042(2) -0.0096(18) -0.0035(17) 0.0012(19)
C38 0.040(2) 0.058(3) 0.052(2) 0.003(2) 0.0130(18) -0.008(2)
C44 0.064(3) 0.045(2) 0.049(3) 0.0036(19) 0.015(2) -0.018(2)
C24 0.055(2) 0.038(2) 0.033(2) -0.0030(16) 0.0028(17) 0.0053(18)
C8 0.041(2) 0.048(2) 0.050(2) 0.0100(19) -0.0145(19) -0.0087(19)
C18 0.037(2) 0.039(2) 0.0337(19) 0.0000(15) 0.0025(15) -0.0019(16)
C28 0.040(2) 0.064(3) 0.045(2) -0.012(2) -0.0055(18) 0.005(2)
C2 0.045(2) 0.039(2) 0.043(2) -0.0086(17) -0.0042(17) 0.0063(18)
C37 0.045(2) 0.045(2) 0.054(3) 0.0065(19) 0.0093(19) 0.0017(19)
C43 0.071(3) 0.054(3) 0.050(3) -0.004(2) 0.016(2) -0.026(2)
C12 0.041(2) 0.050(3) 0.056(3) -0.008(2) -0.0044(19) 0.0019(19)
C13 0.040(2) 0.065(3) 0.049(3) 0.003(2) -0.0054(19) -0.007(2)
C4 0.060(3) 0.060(3) 0.049(3) 0.011(2) -0.013(2) -0.020(2)
C46 0.070(3) 0.043(2) 0.051(3) -0.007(2) 0.025(2) -0.018(2)
C33 0.043(2) 0.065(3) 0.059(3) 0.001(2) 0.004(2) 0.011(2)
C19 0.042(2) 0.060(3) 0.047(2) -0.015(2) 0.0094(18) -0.009(2)
C47 0.044(2) 0.037(2) 0.041(2) 0.0088(16) 0.0116(17) 0.0061(17)
C41 0.043(2) 0.056(3) 0.046(2) 0.0019(19) 0.0078(18) -0.0057(19)
C10 0.036(2) 0.058(3) 0.065(3) -0.008(2) 0.0052(19) -0.0060(19)
C34 0.050(2) 0.046(2) 0.051(2) 0.0024(18) 0.0091(19) 0.014(2)
C27 0.043(2) 0.051(2) 0.042(2) -0.0073(18) -0.0020(17) 0.0106(19)
C40 0.063(3) 0.051(3) 0.041(2) 0.0107(19) 0.012(2) 0.001(2)
C20 0.046(3) 0.081(4) 0.059(3) -0.017(3) 0.019(2) -0.012(2)
C9 0.048(3) 0.047(3) 0.065(3) -0.010(2) -0.004(2) 0.000(2)
C6 0.080(3) 0.055(3) 0.048(3) 0.007(2) -0.008(2) -0.025(3)
C45 0.063(3) 0.049(3) 0.041(2) -0.0016(19) 0.013(2) -0.005(2)
C32 0.043(2) 0.074(3) 0.047(2) -0.006(2) -0.0058(19) 0.003(2)
C15 0.040(2) 0.061(3) 0.044(2) -0.011(2) 0.0130(18) -0.0071(19)
C3 0.063(3) 0.065(3) 0.042(2) 0.007(2) -0.009(2) -0.012(2)
C22 0.063(3) 0.050(3) 0.077(3) -0.016(2) 0.015(2) -0.019(2)
C21 0.061(3) 0.071(3) 0.082(4) -0.011(3) 0.028(3) -0.029(3)
C7 0.076(3) 0.045(3) 0.059(3) 0.000(2) -0.012(2) -0.020(2)
C14 0.050(3) 0.040(2) 0.067(3) 0.009(2) -0.012(2) -0.002(2)
O3 0.055(2) 0.0404(18) 0.091(3) -0.0127(17) -0.0063(17) -0.0033(14)
O1W 0.066(2) 0.072(2) 0.075(2) -0.0145(18) -0.0002(18) 0.0066(18)
O4 0.060(2) 0.072(2) 0.095(3) -0.008(2) 0.011(2) -0.0230(18)
O2W 0.081(3) 0.074(3) 0.085(3) -0.011(2) -0.003(2) 0.002(2)
O6W 0.112(4) 0.107(4) 0.151(5) 0.042(3) 0.065(3) 0.039(3)
O3W 0.081(3) 0.127(4) 0.075(3) 0.033(2) 0.003(2) 0.002(3)
O4W 0.077(3) 0.090(3) 0.108(4) -0.033(3) -0.001(2) 0.001(2)
O5W 0.087(3) 0.098(3) 0.076(3) -0.005(2) 0.012(2) 0.001(2)
O7W 0.149(5) 0.095(4) 0.141(5) -0.040(3) 0.076(4) -0.041(3)
O8W 0.112(5) 0.187(7) 0.257(8) 0.129(7) -0.051(5) -0.035(5)

loop_
_atom_type_symbol
_atom_type_description
_atom_type_scat_dispersion_real
_atom_type_scat_dispersion_imag
_atom_type_scat_source
C C 0.0033 0.0016 'International Tables Vol C Tables 4.2.6.8 and 6.1.1.4'
H H 0.0000 0.0000 'International Tables Vol C Tables 4.2.6.8 and 6.1.1.4'
N N 0.0061 0.0033 'International Tables Vol C Tables 4.2.6.8 and 6.1.1.4'
O O 0.0106 0.0060 'International Tables Vol C Tables 4.2.6.8 and 6.1.1.4'
Zn Zn 0.2839 1.4301 'International Tables Vol C Tables 4.2.6.8 and 6.1.1.4'

loop_
_geom_angle_atom_site_label_1
_geom_angle_atom_site_label_2
_geom_angle_atom_site_label_3
_geom_angle
_geom_angle_site_symmetry_1
_geom_angle_site_symmetry_3
_geom_angle_publ_flag
N1 Zn1 O3 104.65(13) . 4_575 ?
N1 Zn1 O1 145.33(13) . . ?
O3 Zn1 O1 101.77(13) 4_575 . ?
N1 Zn1 N2 78.58(12) . . ?
O3 Zn1 N2 143.46(14) 4_575 . ?
O1 Zn1 N2 93.20(13) . . ?
N1 Zn1 O4 115.70(13) . 4_575 ?
O3 Zn1 O4 58.56(13) 4_575 4_575 ?
O1 Zn1 O4 97.13(14) . 4_575 ?
N2 Zn1 O4 86.82(13) . 4_575 ?
N1 Zn1 O2 96.84(12) . . ?
O3 Zn1 O2 95.24(14) 4_575 . ?
O1 Zn1 O2 58.47(13) . . ?
N2 Zn1 O2 120.81(14) . . ?
O4 Zn1 O2 141.62(13) 4_575 . ?
N1 Zn1 C14 114.31(13) . 4_575 ?
O3 Zn1 C14 29.42(14) 4_575 4_575 ?
O1 Zn1 C14 99.71(14) . 4_575 ?
N2 Zn1 C14 115.53(15) . 4_575 ?
O4 Zn1 C14 29.18(13) 4_575 4_575 ?
O2 Zn1 C14 119.56(15) . 4_575 ?
N1 Zn1 C1 121.76(14) . . ?
O3 Zn1 C1 100.86(14) 4_575 . ?
O1 Zn1 C1 29.59(15) . . ?
N2 Zn1 C1 108.15(14) . . ?
O4 Zn1 C1 122.32(15) 4_575 . ?
O2 Zn1 C1 28.92(14) . . ?
C14 Zn1 C1 113.49(14) 4_575 . ?
N4 Zn2 O7 98.39(12) . . ?
N4 Zn2 N5 79.16(12) . . ?
O7 Zn2 N5 143.60(12) . . ?
N4 Zn2 O10 104.70(12) . 4_655 ?
O7 Zn2 O10 104.73(11) . 4_655 ?
N5 Zn2 O10 111.05(12) . 4_655 ?
N4 Zn2 O9 160.28(12) . 4_655 ?
O7 Zn2 O9 98.51(12) . 4_655 ?
N5 Zn2 O9 93.07(12) . 4_655 ?
O10 Zn2 O9 60.98(11) 4_655 4_655 ?
N4 Zn2 O6 103.53(12) . . ?
O7 Zn2 O6 58.30(11) . . ?
N5 Zn2 O6 86.67(12) . . ?
O10 Zn2 O6 148.98(12) 4_655 . ?
O9 Zn2 O6 93.98(12) 4_655 . ?
N4 Zn2 C48 133.91(13) . 4_655 ?
O7 Zn2 C48 104.19(12) . 4_655 ?
N5 Zn2 C48 103.07(12) . 4_655 ?
O9 Zn2 C48 30.22(12) 4_655 4_655 ?
O6 Zn2 C48 122.55(13) . 4_655 ?
N4 Zn2 C35 102.96(12) . . ?
O7 Zn2 C35 29.42(13) . . ?
N5 Zn2 C35 115.12(13) . . ?
O10 Zn2 C35 129.50(13) 4_655 . ?
O9 Zn2 C35 96.75(12) 4_655 . ?
O6 Zn2 C35 28.88(12) . . ?
C48 Zn2 C35 116.38(13) 4_655 . ?
C48 O10 Zn2 89.9(2) . 4_556 ?
C29 N6 C27 107.8(3) . . ?
C29 N6 C26 130.7(3) . . ?
C27 N6 C26 121.2(3) . . ?
C42 O8 C39 121.6(3) . . ?
C17 N3 C16 107.7(3) . . ?
C17 N3 C23 129.9(3) . . ?
C16 N3 C23 122.1(3) . . ?
C48 O9 Zn2 88.8(2) . 4_556 ?
C35 O7 Zn2 96.3(3) . . ?
C34 N5 C30 119.3(3) . . ?
C34 N5 Zn2 125.7(3) . . ?
C30 N5 Zn2 115.0(2) . . ?
C5 O5 C8 120.8(3) . . ?
N1 C17 N3 110.0(3) . . ?
N1 C17 C18 119.4(3) . . ?
N3 C17 C18 130.5(3) . . ?
C35 O6 Zn2 85.1(3) . . ?
C1 O2 Zn1 83.5(3) . . ?
O9 C48 O10 120.3(4) . . ?
O9 C48 C47 119.9(4) . . ?
O10 C48 C47 119.8(4) . . ?
O9 C48 Zn2 61.0(2) . 4_556 ?
O10 C48 Zn2 59.33(19) . 4_556 ?
C47 C48 Zn2 177.8(3) . 4_556 ?
C26 C25 C24 111.2(3) . . ?
C26 C25 H25A 109.4 . . ?
C24 C25 H25A 109.4 . . ?
C26 C25 H25B 109.4 . . ?
C24 C25 H25B 109.4 . . ?
H25A C25 H25B 108.0 . . ?
N6 C26 C25 112.6(3) . . ?
N6 C26 H26A 109.1 . . ?
C25 C26 H26A 109.1 . . ?
N6 C26 H26B 109.1 . . ?
C25 C26 H26B 109.1 . . ?
H26A C26 H26B 107.8 . . ?
C22 N2 C18 119.1(4) . . ?
C22 N2 Zn1 125.4(3) . . ?
C18 N2 Zn1 115.5(2) . . ?
C1 O1 Zn1 97.2(3) . . ?
C17 N1 C15 107.0(3) . . ?
C17 N1 Zn1 114.2(2) . . ?
C15 N1 Zn1 138.3(3) . . ?
N4 C29 N6 109.5(3) . . ?
N4 C29 C30 119.8(3) . . ?
N6 C29 C30 130.7(3) . . ?
C15 C16 N3 106.4(3) . . ?
C15 C16 H16 126.8 . . ?
N3 C16 H16 126.8 . . ?
C29 N4 C28 107.4(3) . . ?
C29 N4 Zn2 113.1(2) . . ?
C28 N4 Zn2 139.0(3) . . ?
N3 C23 C24 112.0(3) . . ?
N3 C23 H23A 109.2 . . ?
C24 C23 H23A 109.2 . . ?
N3 C23 H23B 109.2 . . ?
C24 C23 H23B 109.2 . . ?
H23A C23 H23B 107.9 . . ?
N5 C30 C31 120.6(4) . . ?
N5 C30 C29 112.0(3) . . ?
C31 C30 C29 127.3(3) . . ?
O6 C35 O7 120.3(4) . . ?
O6 C35 C36 120.4(4) . . ?
O7 C35 C36 119.2(4) . . ?
O6 C35 Zn2 66.0(2) . . ?
O7 C35 Zn2 54.3(2) . . ?
C36 C35 Zn2 173.1(3) . . ?
C41 C36 C37 118.4(4) . . ?
C41 C36 C35 121.6(4) . . ?
C37 C36 C35 119.9(4) . . ?
C12 C11 C10 118.5(4) . . ?
C12 C11 C14 120.3(4) . . ?
C10 C11 C14 121.1(4) . . ?
C4 C5 C6 119.9(4) . . ?
C4 C5 O5 124.5(4) . . ?
C6 C5 O5 115.5(4) . . ?
O2 C1 O1 120.7(4) . . ?
O2 C1 C2 121.8(4) . . ?
O1 C1 C2 117.5(4) . . ?
O2 C1 Zn1 67.6(2) . . ?
O1 C1 Zn1 53.2(2) . . ?
C2 C1 Zn1 170.4(4) . . ?
C40 C39 C38 121.6(4) . . ?
C40 C39 O8 122.5(4) . . ?
C38 C39 O8 115.6(4) . . ?
C46 C42 C43 120.3(4) . . ?
C46 C42 O8 124.8(4) . . ?
C43 C42 O8 114.9(4) . . ?
C30 C31 C32 119.2(4) . . ?
C30 C31 H31 120.4 . . ?
C32 C31 H31 120.4 . . ?
C37 C38 C39 118.9(4) . . ?
C37 C38 H38 120.5 . . ?
C39 C38 H38 120.5 . . ?
C47 C44 C43 121.2(4) . . ?
C47 C44 H44 119.4 . . ?
C43 C44 H44 119.4 . . ?
C23 C24 C25 111.9(3) . . ?
C23 C24 H24A 109.2 . . ?
C25 C24 H24A 109.2 . . ?
C23 C24 H24B 109.2 . . ?
C25 C24 H24B 109.2 . . ?
H24A C24 H24B 107.9 . . ?
C9 C8 C13 121.3(4) . . ?
C9 C8 O5 122.2(4) . . ?
C13 C8 O5 116.3(4) . . ?
N2 C18 C19 121.0(3) . . ?
N2 C18 C17 111.6(3) . . ?
C19 C18 C17 127.3(3) . . ?
C27 C28 N4 108.8(3) . . ?
C27 C28 H28 125.6 . . ?
N4 C28 H28 125.6 . . ?
C3 C2 C7 118.2(4) . . ?
C3 C2 C1 119.7(4) . . ?
C7 C2 C1 122.1(4) . . ?
C38 C37 C36 121.3(4) . . ?
C38 C37 H37 119.4 . . ?
C36 C37 H37 119.4 . . ?
C42 C43 C44 119.3(4) . . ?
C42 C43 H43 120.3 . . ?
C44 C43 H43 120.3 . . ?
C13 C12 C11 121.6(4) . . ?
C13 C12 H12 119.2 . . ?
C11 C12 H12 119.2 . . ?
C12 C13 C8 118.8(4) . . ?
C12 C13 H13 120.6 . . ?
C8 C13 H13 120.6 . . ?
C5 C4 C3 119.9(4) . . ?
C5 C4 H4 120.0 . . ?
C3 C4 H4 120.0 . . ?
C42 C46 C45 119.4(4) . . ?
C42 C46 H46 120.3 . . ?
C45 C46 H46 120.3 . . ?
C32 C33 C34 118.6(4) . . ?
C32 C33 H33 120.7 . . ?
C34 C33 H33 120.7 . . ?
C18 C19 C20 119.2(4) . . ?
C18 C19 H19 120.4 . . ?
C20 C19 H19 120.4 . . ?
C45 C47 C44 118.3(4) . . ?
C45 C47 C48 119.8(4) . . ?
C44 C47 C48 121.9(4) . . ?
C36 C41 C40 120.9(4) . . ?
C36 C41 H41 119.6 . . ?
C40 C41 H41 119.6 . . ?
C9 C10 C11 121.1(4) . . ?
C9 C10 H10 119.5 . . ?
C11 C10 H10 119.5 . . ?
N5 C34 C33 122.3(4) . . ?
N5 C34 H34 118.9 . . ?
C33 C34 H34 118.9 . . ?
C28 C27 N6 106.5(3) . . ?
C28 C27 H27 126.8 . . ?
N6 C27 H27 126.8 . . ?
C39 C40 C41 118.9(4) . . ?
C39 C40 H40 120.6 . . ?
C41 C40 H40 120.6 . . ?
C21 C20 C19 119.1(4) . . ?
C21 C20 H20 120.5 . . ?
C19 C20 H20 120.5 . . ?
C8 C9 C10 118.7(4) . . ?
C8 C9 H9 120.6 . . ?
C10 C9 H9 120.6 . . ?
C7 C6 C5 119.9(4) . . ?
C7 C6 H6 120.0 . . ?
C5 C6 H6 120.0 . . ?
C47 C45 C46 121.5(4) . . ?
C47 C45 H45 119.2 . . ?
C46 C45 H45 119.2 . . ?
C33 C32 C31 119.9(4) . . ?
C33 C32 H32 120.1 . . ?
C31 C32 H32 120.1 . . ?
N1 C15 C16 109.0(3) . . ?
N1 C15 H15 125.5 . . ?
C16 C15 H15 125.5 . . ?
C2 C3 C4 121.0(4) . . ?
C2 C3 H3 119.5 . . ?
C4 C3 H3 119.5 . . ?
N2 C22 C21 122.9(4) . . ?
N2 C22 H22 118.6 . . ?
C21 C22 H22 118.6 . . ?
C22 C21 C20 118.7(4) . . ?
C22 C21 H21 120.6 . . ?
C20 C21 H21 120.6 . . ?
C6 C7 C2 121.0(4) . . ?
C6 C7 H7 119.5 . . ?
C2 C7 H7 119.5 . . ?
O4 C14 O3 120.5(4) . . ?
O4 C14 C11 120.5(4) . . ?
O3 C14 C11 119.0(4) . . ?
O4 C14 Zn1 67.1(3) . 4_676 ?
O3 C14 Zn1 53.5(2) . 4_676 ?
C11 C14 Zn1 171.5(4) . 4_676 ?
C14 O3 Zn1 97.0(3) . 4_676 ?
H1B O1W H1A 119(11) . . ?
C14 O4 Zn1 83.7(3) . 4_676 ?
H2B O2W H2A 119(10) . . ?
H6A O6W H6B 117(9) . . ?
H3A O3W H3B 118(11) . . ?
H4A O4W H4B 119(13) . . ?
H5B O5W H5A 118(11) . . ?
H7B O7W H7A 119(11) . . ?
H8A O8W H8B 117(10) . . ?

loop_
_geom_bond_atom_site_label_1
_geom_bond_atom_site_label_2
_geom_bond_distance
_geom_bond_site_symmetry_2
_geom_bond_publ_flag
Zn1 N1 2.036(3) . ?
Zn1 O3 2.056(3) 4_575 ?
Zn1 O1 2.061(3) . ?
Zn1 N2 2.114(3) . ?
Zn1 O4 2.350(4) 4_575 ?
Zn1 O2 2.375(4) . ?
Zn1 C14 2.537(4) 4_575 ?
Zn1 C1 2.553(4) . ?
Zn2 N4 2.050(3) . ?
Zn2 O7 2.087(3) . ?
Zn2 N5 2.094(3) . ?
Zn2 O10 2.144(3) 4_655 ?
Zn2 O9 2.181(3) 4_655 ?
Zn2 O6 2.343(3) . ?
Zn2 C48 2.493(4) 4_655 ?
Zn2 C35 2.554(4) . ?
O10 C48 1.276(5) . ?
O10 Zn2 2.144(3) 4_556 ?
N6 C29 1.353(4) . ?
N6 C27 1.376(5) . ?
N6 C26 1.474(4) . ?
O8 C42 1.380(4) . ?
O8 C39 1.396(5) . ?
N3 C17 1.350(5) . ?
N3 C16 1.375(5) . ?
N3 C23 1.476(4) . ?
O9 C48 1.255(5) . ?
O9 Zn2 2.181(3) 4_556 ?
O7 C35 1.262(5) . ?
N5 C34 1.326(5) . ?
N5 C30 1.359(5) . ?
O5 C5 1.386(5) . ?
O5 C8 1.392(5) . ?
C17 N1 1.334(4) . ?
C17 C18 1.471(5) . ?
O6 C35 1.238(5) . ?
O2 C1 1.243(6) . ?
C48 C47 1.493(5) . ?
C48 Zn2 2.493(4) 4_556 ?
C25 C26 1.515(5) . ?
C25 C24 1.519(5) . ?
C25 H25A 0.9700 . ?
C25 H25B 0.9700 . ?
C26 H26A 0.9700 . ?
C26 H26B 0.9700 . ?
N2 C22 1.322(5) . ?
N2 C18 1.352(5) . ?
O1 C1 1.271(6) . ?
N1 C15 1.365(5) . ?
C29 N4 1.330(5) . ?
C29 C30 1.469(5) . ?
C16 C15 1.367(6) . ?
C16 H16 0.9300 . ?
N4 C28 1.367(5) . ?
C23 C24 1.514(5) . ?
C23 H23A 0.9700 . ?
C23 H23B 0.9700 . ?
C30 C31 1.379(5) . ?
C35 C36 1.494(5) . ?
C36 C41 1.387(6) . ?
C36 C37 1.395(6) . ?
C11 C12 1.381(6) . ?
C11 C10 1.390(6) . ?
C11 C14 1.498(6) . ?
C5 C4 1.363(6) . ?
C5 C6 1.381(6) . ?
C1 C2 1.493(6) . ?
C39 C40 1.375(6) . ?
C39 C38 1.381(6) . ?
C42 C46 1.376(6) . ?
C42 C43 1.377(6) . ?
C31 C32 1.380(6) . ?
C31 H31 0.9300 . ?
C38 C37 1.373(6) . ?
C38 H38 0.9300 . ?
C44 C47 1.384(6) . ?
C44 C43 1.387(6) . ?
C44 H44 0.9300 . ?
C24 H24A 0.9700 . ?
C24 H24B 0.9700 . ?
C8 C9 1.381(6) . ?
C8 C13 1.385(6) . ?
C18 C19 1.374(5) . ?
C28 C27 1.359(6) . ?
C28 H28 0.9300 . ?
C2 C3 1.374(6) . ?
C2 C7 1.389(6) . ?
C37 H37 0.9300 . ?
C43 H43 0.9300 . ?
C12 C13 1.375(6) . ?
C12 H12 0.9300 . ?
C13 H13 0.9300 . ?
C4 C3 1.391(6) . ?
C4 H4 0.9300 . ?
C46 C45 1.389(6) . ?
C46 H46 0.9300 . ?
C33 C32 1.361(6) . ?
C33 C34 1.385(6) . ?
C33 H33 0.9300 . ?
C19 C20 1.383(6) . ?
C19 H19 0.9300 . ?
C47 C45 1.366(6) . ?
C41 C40 1.389(6) . ?
C41 H41 0.9300 . ?
C10 C9 1.384(6) . ?
C10 H10 0.9300 . ?
C34 H34 0.9300 . ?
C27 H27 0.9300 . ?
C40 H40 0.9300 . ?
C20 C21 1.374(7) . ?
C20 H20 0.9300 . ?
C9 H9 0.9300 . ?
C6 C7 1.375(6) . ?
C6 H6 0.9300 . ?
C45 H45 0.9300 . ?
C32 H32 0.9300 . ?
C15 H15 0.9300 . ?
C3 H3 0.9300 . ?
C22 C21 1.367(7) . ?
C22 H22 0.9300 . ?
C21 H21 0.9300 . ?
C7 H7 0.9300 . ?
C14 O4 1.244(6) . ?
C14 O3 1.256(6) . ?
C14 Zn1 2.537(4) 4_676 ?
O3 Zn1 2.056(3) 4_676 ?
O1W H1B 0.79(10) . ?
O1W H1A 0.81(7) . ?
O4 Zn1 2.350(4) 4_676 ?
O2W H2B 0.81(8) . ?
O2W H2A 0.80(8) . ?
O6W H6A 0.81(6) . ?
O6W H6B 0.81(10) . ?
O3W H3A 0.81(9) . ?
O3W H3B 0.79(8) . ?
O4W H4A 0.81(10) . ?
O4W H4B 0.80(10) . ?
O5W H5B 0.80(10) . ?
O5W H5A 0.80(9) . ?
O7W H7B 0.80(10) . ?
O7W H7A 0.80(9) . ?
O8W H8A 0.80(6) . ?
O8W H8B 0.82(9) . ?

loop_
_geom_hbond_atom_site_label_D
_geom_hbond_atom_site_label_H
_geom_hbond_atom_site_label_A
_geom_hbond_distance_DH
_geom_hbond_distance_HA
_geom_hbond_distance_DA
_geom_hbond_angle_DHA
_geom_hbond_site_symmetry_A
O2W H2A O1W 0.80(8) 2.00(9) 2.787(5) 169(12) 2
O1W H1A O8W 0.81(7) 2.13(8) 2.770(8) 136(10) .
O1W H1B O7 0.79(10) 2.12(7) 2.854(5) 152(13) .
O2W H2B O6W 0.81(8) 2.09(7) 2.878(6) 165(11) .
O3W H3A O5W 0.81(9) 2.22(8) 2.854(6) 136(11) 1_544
O3W H3B O6 0.79(8) 2.12(7) 2.840(5) 150(12) .
O4W H4A O3W 0.81(10) 2.11(10) 2.895(7) 163(12) 2_556
O4W H4B O2 0.80(10) 2.38(6) 3.124(6) 155(13) .
O5W H5A O2W 0.80(9) 2.09(10) 2.882(6) 172(12) 3_667
O5W H5B O4W 0.80(10) 2.11(9) 2.910(6) 175(13) 4_676
O6W H6A O7W 0.81(6) 1.93(3) 2.722(6) 168(15) 4_665
O6W H6B O4 0.81(10) 2.07(10) 2.857(6) 164(10) 2_646
O7W H7A O3W 0.80(9) 2.00(10) 2.769(6) 162(13) 2_556
O7W H7B O2 0.80(10) 2.07(9) 2.861(6) 168(12) .
O8W H8B O10 0.82(9) 2.22(10) 2.889(7) 130(13) 4_655

loop_
_geom_torsion_atom_site_label_1
_geom_torsion_atom_site_label_2
_geom_torsion_atom_site_label_3
_geom_torsion_atom_site_label_4
_geom_torsion
_geom_torsion_site_symmetry_1
_geom_torsion_site_symmetry_2
_geom_torsion_site_symmetry_3
_geom_torsion_site_symmetry_4
_geom_torsion_publ_flag
N4 Zn2 O7 C35 -101.5(2) . . . . ?
N5 Zn2 O7 C35 -18.4(3) . . . . ?
O10 Zn2 O7 C35 150.8(2) 4_655 . . . ?
O9 Zn2 O7 C35 88.7(2) 4_655 . . . ?
O6 Zn2 O7 C35 -0.8(2) . . . . ?
C48 Zn2 O7 C35 119.0(2) 4_655 . . . ?
N4 Zn2 N5 C34 -172.8(3) . . . . ?
O7 Zn2 N5 C34 97.7(4) . . . . ?
O10 Zn2 N5 C34 -71.1(3) 4_655 . . . ?
O9 Zn2 N5 C34 -11.1(3) 4_655 . . . ?
O6 Zn2 N5 C34 82.7(3) . . . . ?
C48 Zn2 N5 C34 -39.9(3) 4_655 . . . ?
C35 Zn2 N5 C34 87.8(3) . . . . ?
N4 Zn2 N5 C30 7.2(3) . . . . ?
O7 Zn2 N5 C30 -82.2(3) . . . . ?
O10 Zn2 N5 C30 109.0(3) 4_655 . . . ?
O9 Zn2 N5 C30 169.0(3) 4_655 . . . ?
O6 Zn2 N5 C30 -97.2(3) . . . . ?
C48 Zn2 N5 C30 140.1(3) 4_655 . . . ?
C35 Zn2 N5 C30 -92.1(3) . . . . ?
C16 N3 C17 N1 -0.4(4) . . . . ?
C23 N3 C17 N1 172.7(3) . . . . ?
C16 N3 C17 C18 176.8(4) . . . . ?
C23 N3 C17 C18 -10.0(6) . . . . ?
N4 Zn2 O6 C35 92.4(3) . . . . ?
O7 Zn2 O6 C35 0.8(2) . . . . ?
N5 Zn2 O6 C35 170.4(3) . . . . ?
O10 Zn2 O6 C35 -62.7(4) 4_655 . . . ?
O9 Zn2 O6 C35 -96.8(3) 4_655 . . . ?
C48 Zn2 O6 C35 -86.2(3) 4_655 . . . ?
N1 Zn1 O2 C1 151.5(3) . . . . ?
O3 Zn1 O2 C1 -103.0(3) 4_575 . . . ?
O1 Zn1 O2 C1 -2.4(3) . . . . ?
N2 Zn1 O2 C1 70.8(3) . . . . ?
O4 Zn1 O2 C1 -59.7(4) 4_575 . . . ?
C14 Zn1 O2 C1 -85.5(3) 4_575 . . . ?
Zn2 O9 C48 O10 2.5(4) 4_556 . . . ?
Zn2 O9 C48 C47 -177.7(3) 4_556 . . . ?
Zn2 O10 C48 O9 -2.5(4) 4_556 . . . ?
Zn2 O10 C48 C47 177.6(3) 4_556 . . . ?
C29 N6 C26 C25 -71.8(5) . . . . ?
C27 N6 C26 C25 101.1(4) . . . . ?
C24 C25 C26 N6 -161.9(3) . . . . ?
N1 Zn1 N2 C22 -172.1(4) . . . . ?
O3 Zn1 N2 C22 88.6(4) 4_575 . . . ?
O1 Zn1 N2 C22 -26.1(4) . . . . ?
O4 Zn1 N2 C22 70.8(4) 4_575 . . . ?
O2 Zn1 N2 C22 -80.9(4) . . . . ?
C14 Zn1 N2 C22 76.2(4) 4_575 . . . ?
C1 Zn1 N2 C22 -52.2(4) . . . . ?
N1 Zn1 N2 C18 5.3(3) . . . . ?
O3 Zn1 N2 C18 -93.9(3) 4_575 . . . ?
O1 Zn1 N2 C18 151.3(3) . . . . ?
O4 Zn1 N2 C18 -111.7(3) 4_575 . . . ?
O2 Zn1 N2 C18 96.5(3) . . . . ?
C14 Zn1 N2 C18 -106.3(3) 4_575 . . . ?
C1 Zn1 N2 C18 125.3(3) . . . . ?
N1 Zn1 O1 C1 -47.8(4) . . . . ?
O3 Zn1 O1 C1 91.3(3) 4_575 . . . ?
N2 Zn1 O1 C1 -122.2(3) . . . . ?
O4 Zn1 O1 C1 150.6(3) 4_575 . . . ?
O2 Zn1 O1 C1 2.3(2) . . . . ?
C14 Zn1 O1 C1 121.2(3) 4_575 . . . ?
N3 C17 N1 C15 0.0(4) . . . . ?
C18 C17 N1 C15 -177.6(3) . . . . ?
N3 C17 N1 Zn1 -173.9(2) . . . . ?
C18 C17 N1 Zn1 8.5(4) . . . . ?
O3 Zn1 N1 C17 135.4(3) 4_575 . . . ?
O1 Zn1 N1 C17 -86.2(3) . . . . ?
N2 Zn1 N1 C17 -7.2(3) . . . . ?
O4 Zn1 N1 C17 73.6(3) 4_575 . . . ?
O2 Zn1 N1 C17 -127.4(3) . . . . ?
C14 Zn1 N1 C17 105.8(3) 4_575 . . . ?
C1 Zn1 N1 C17 -111.6(3) . . . . ?
O3 Zn1 N1 C15 -35.8(4) 4_575 . . . ?
O1 Zn1 N1 C15 102.7(4) . . . . ?
N2 Zn1 N1 C15 -178.4(4) . . . . ?
O4 Zn1 N1 C15 -97.6(4) 4_575 . . . ?
O2 Zn1 N1 C15 61.4(4) . . . . ?
C14 Zn1 N1 C15 -65.4(4) 4_575 . . . ?
C1 Zn1 N1 C15 77.2(4) . . . . ?
C27 N6 C29 N4 -0.7(4) . . . . ?
C26 N6 C29 N4 172.9(3) . . . . ?
C27 N6 C29 C30 175.8(4) . . . . ?
C26 N6 C29 C30 -10.6(6) . . . . ?
C17 N3 C16 C15 0.7(4) . . . . ?
C23 N3 C16 C15 -173.1(3) . . . . ?
N6 C29 N4 C28 0.1(4) . . . . ?
C30 C29 N4 C28 -176.8(3) . . . . ?
N6 C29 N4 Zn2 -173.5(2) . . . . ?
C30 C29 N4 Zn2 9.5(4) . . . . ?
O7 Zn2 N4 C29 134.4(3) . . . . ?
N5 Zn2 N4 C29 -8.8(2) . . . . ?
O10 Zn2 N4 C29 -117.9(3) 4_655 . . . ?
O9 Zn2 N4 C29 -76.9(5) 4_655 . . . ?
O6 Zn2 N4 C29 75.1(3) . . . . ?
C48 Zn2 N4 C29 -106.6(3) 4_655 . . . ?
C35 Zn2 N4 C29 104.8(3) . . . . ?
O7 Zn2 N4 C28 -36.4(4) . . . . ?
N5 Zn2 N4 C28 -179.5(4) . . . . ?
O10 Zn2 N4 C28 71.3(4) 4_655 . . . ?
O9 Zn2 N4 C28 112.4(5) 4_655 . . . ?
O6 Zn2 N4 C28 -95.7(4) . . . . ?
C48 Zn2 N4 C28 82.7(5) 4_655 . . . ?
C35 Zn2 N4 C28 -66.0(4) . . . . ?
C17 N3 C23 C24 -67.7(5) . . . . ?
C16 N3 C23 C24 104.6(4) . . . . ?
C34 N5 C30 C31 -2.7(5) . . . . ?
Zn2 N5 C30 C31 177.2(3) . . . . ?
C34 N5 C30 C29 175.6(3) . . . . ?
Zn2 N5 C30 C29 -4.4(4) . . . . ?
N4 C29 C30 N5 -3.4(5) . . . . ?
N6 C29 C30 N5 -179.6(3) . . . . ?
N4 C29 C30 C31 174.8(4) . . . . ?
N6 C29 C30 C31 -1.4(6) . . . . ?
Zn2 O6 C35 O7 -1.3(4) . . . . ?
Zn2 O6 C35 C36 177.1(3) . . . . ?
Zn2 O7 C35 O6 1.4(4) . . . . ?
Zn2 O7 C35 C36 -177.0(3) . . . . ?
N4 Zn2 C35 O6 -94.6(3) . . . . ?
O7 Zn2 C35 O6 -178.7(4) . . . . ?
N5 Zn2 C35 O6 -10.6(3) . . . . ?
O10 Zn2 C35 O6 143.6(2) 4_655 . . . ?
O9 Zn2 C35 O6 86.0(3) 4_655 . . . ?
C48 Zn2 C35 O6 110.1(3) 4_655 . . . ?
N4 Zn2 C35 O7 84.1(2) . . . . ?
N5 Zn2 C35 O7 168.0(2) . . . . ?
O10 Zn2 C35 O7 -37.7(3) 4_655 . . . ?
O9 Zn2 C35 O7 -95.3(2) 4_655 . . . ?
O6 Zn2 C35 O7 178.7(4) . . . . ?
C48 Zn2 C35 O7 -71.2(3) 4_655 . . . ?
O6 C35 C36 C41 -11.7(6) . . . . ?
O7 C35 C36 C41 166.7(4) . . . . ?
O6 C35 C36 C37 172.5(4) . . . . ?
O7 C35 C36 C37 -9.1(6) . . . . ?
C8 O5 C5 C4 1.8(7) . . . . ?
C8 O5 C5 C6 -175.7(4) . . . . ?
Zn1 O2 C1 O1 3.8(4) . . . . ?
Zn1 O2 C1 C2 -177.7(4) . . . . ?
Zn1 O1 C1 O2 -4.4(5) . . . . ?
Zn1 O1 C1 C2 177.0(3) . . . . ?
N1 Zn1 C1 O2 -33.8(3) . . . . ?
O3 Zn1 C1 O2 81.1(3) 4_575 . . . ?
O1 Zn1 C1 O2 175.9(4) . . . . ?
N2 Zn1 C1 O2 -121.4(3) . . . . ?
O4 Zn1 C1 O2 140.6(3) 4_575 . . . ?
C14 Zn1 C1 O2 109.0(3) 4_575 . . . ?
N1 Zn1 C1 O1 150.3(2) . . . . ?
O3 Zn1 C1 O1 -94.8(3) 4_575 . . . ?
N2 Zn1 C1 O1 62.7(3) . . . . ?
O4 Zn1 C1 O1 -35.2(3) 4_575 . . . ?
O2 Zn1 C1 O1 -175.9(4) . . . . ?
C14 Zn1 C1 O1 -66.9(3) 4_575 . . . ?
C42 O8 C39 C40 60.9(6) . . . . ?
C42 O8 C39 C38 -125.7(4) . . . . ?
C39 O8 C42 C46 3.2(7) . . . . ?
C39 O8 C42 C43 -179.0(4) . . . . ?
N5 C30 C31 C32 1.5(6) . . . . ?
C29 C30 C31 C32 -176.6(4) . . . . ?
C40 C39 C38 C37 2.2(6) . . . . ?
O8 C39 C38 C37 -171.3(4) . . . . ?
N3 C23 C24 C25 -166.3(3) . . . . ?
C26 C25 C24 C23 -161.4(3) . . . . ?
C5 O5 C8 C9 -60.3(6) . . . . ?
C5 O5 C8 C13 125.5(4) . . . . ?
C22 N2 C18 C19 -1.7(6) . . . . ?
Zn1 N2 C18 C19 -179.3(3) . . . . ?
C22 N2 C18 C17 175.1(4) . . . . ?
Zn1 N2 C18 C17 -2.5(4) . . . . ?
N1 C17 C18 N2 -3.9(5) . . . . ?
N3 C17 C18 N2 179.1(4) . . . . ?
N1 C17 C18 C19 172.6(4) . . . . ?
N3 C17 C18 C19 -4.3(7) . . . . ?
C29 N4 C28 C27 0.5(5) . . . . ?
Zn2 N4 C28 C27 171.6(3) . . . . ?
O2 C1 C2 C3 -174.7(4) . . . . ?
O1 C1 C2 C3 3.8(6) . . . . ?
O2 C1 C2 C7 3.7(7) . . . . ?
O1 C1 C2 C7 -177.8(4) . . . . ?
C39 C38 C37 C36 -1.7(6) . . . . ?
C41 C36 C37 C38 0.0(6) . . . . ?
C35 C36 C37 C38 175.9(4) . . . . ?
C46 C42 C43 C44 1.0(7) . . . . ?
O8 C42 C43 C44 -176.9(4) . . . . ?
C47 C44 C43 C42 0.0(8) . . . . ?
C10 C11 C12 C13 -0.5(6) . . . . ?
C14 C11 C12 C13 -177.8(4) . . . . ?
C11 C12 C13 C8 0.8(6) . . . . ?
C9 C8 C13 C12 0.4(6) . . . . ?
O5 C8 C13 C12 174.5(4) . . . . ?
C6 C5 C4 C3 -1.9(8) . . . . ?
O5 C5 C4 C3 -179.3(4) . . . . ?
C43 C42 C46 C45 -1.1(7) . . . . ?
O8 C42 C46 C45 176.5(4) . . . . ?
N2 C18 C19 C20 0.0(6) . . . . ?
C17 C18 C19 C20 -176.2(4) . . . . ?
C43 C44 C47 C45 -0.8(7) . . . . ?
C43 C44 C47 C48 177.9(4) . . . . ?
O9 C48 C47 C45 2.1(6) . . . . ?
O10 C48 C47 C45 -178.0(4) . . . . ?
O9 C48 C47 C44 -176.6(4) . . . . ?
O10 C48 C47 C44 3.3(6) . . . . ?
C37 C36 C41 C40 1.2(6) . . . . ?
C35 C36 C41 C40 -174.6(4) . . . . ?
C12 C11 C10 C9 -1.0(7) . . . . ?
C14 C11 C10 C9 176.3(4) . . . . ?
C30 N5 C34 C33 2.4(6) . . . . ?
Zn2 N5 C34 C33 -177.5(3) . . . . ?
C32 C33 C34 N5 -0.9(7) . . . . ?
N4 C28 C27 N6 -0.9(5) . . . . ?
C29 N6 C27 C28 1.0(5) . . . . ?
C26 N6 C27 C28 -173.4(3) . . . . ?
C38 C39 C40 C41 -1.0(6) . . . . ?
O8 C39 C40 C41 172.1(4) . . . . ?
C36 C41 C40 C39 -0.7(6) . . . . ?
C18 C19 C20 C21 1.1(7) . . . . ?
C13 C8 C9 C10 -1.8(7) . . . . ?
O5 C8 C9 C10 -175.6(4) . . . . ?
C11 C10 C9 C8 2.1(7) . . . . ?
C4 C5 C6 C7 1.2(8) . . . . ?
O5 C5 C6 C7 178.7(5) . . . . ?
C44 C47 C45 C46 0.6(7) . . . . ?
C48 C47 C45 C46 -178.1(4) . . . . ?
C42 C46 C45 C47 0.3(7) . . . . ?
C34 C33 C32 C31 -0.4(7) . . . . ?
C30 C31 C32 C33 0.1(7) . . . . ?
C17 N1 C15 C16 0.5(5) . . . . ?
Zn1 N1 C15 C16 172.1(3) . . . . ?
N3 C16 C15 N1 -0.7(5) . . . . ?
C7 C2 C3 C4 -1.0(7) . . . . ?
C1 C2 C3 C4 177.4(4) . . . . ?
C5 C4 C3 C2 1.9(8) . . . . ?
C18 N2 C22 C21 2.3(8) . . . . ?
Zn1 N2 C22 C21 179.7(4) . . . . ?
N2 C22 C21 C20 -1.2(9) . . . . ?
C19 C20 C21 C22 -0.5(8) . . . . ?
C5 C6 C7 C2 -0.3(8) . . . . ?
C3 C2 C7 C6 0.3(7) . . . . ?
C1 C2 C7 C6 -178.1(5) . . . . ?
C12 C11 C14 O4 -179.5(4) . . . . ?
C10 C11 C14 O4 3.3(6) . . . . ?
C12 C11 C14 O3 0.8(6) . . . . ?
C10 C11 C14 O3 -176.3(4) . . . . ?
O4 C14 O3 Zn1 -4.3(5) . . . 4_676 ?
C11 C14 O3 Zn1 175.3(3) . . . 4_676 ?
O3 C14 O4 Zn1 3.8(4) . . . 4_676 ?
C11 C14 O4 Zn1 -175.9(4) . . . 4_676 ?
